data_7231450
loop_
_publ_author_name
'Eusterwiemann, Steffen'
'Doerenkamp, Carsten'
'Dresselhaus, Thomas'
'Janka, Oliver'
'Daniliuc, Constantin G.'
'P\"ottgen, Rainer'
'Studer, Armido'
'Eckert, Hellmut'
'Neugebauer, Johannes'

_publ_section_title
;
 Ferro- or antiferromagnetism? Heisenberg chains in the crystal structures
 of verdazyl radicals.
;
_journal_issue 35
_journal_name_full 'Physical chemistry chemical physics : PCCP'
_journal_page_first 22902
_journal_page_last 22908
_journal_paper_doi 10.1039/c8cp03332c
_journal_volume 20
_journal_year 2018
_chemical_formula_sum 'C21 H19 N4 O Si'
_chemical_formula_weight 371.49
_space_group_crystal_system monoclinic
_space_group_IT_number 11
_space_group_name_Hall '-P 2yb'
_space_group_name_H-M_alt 'P 1 21/m 1'
_symmetry_space_group_name_Hall '-P 2yb'
_symmetry_space_group_name_H-M 'P 1 21/m 1'
_atom_sites_solution_hydrogens mixed
_audit_creation_method 'APEX3 v2016.1-0'
_audit_update_record
;
2018-08-14 deposited with the CCDC.
2018-08-17 downloaded from the CCDC.
;
_cell_angle_alpha 90
_cell_angle_beta 99.999(2)
_cell_angle_gamma 90
_cell_formula_units_Z 2
_cell_length_a 5.9346(2)
_cell_length_b 16.9487(6)
_cell_length_c 10.0933(4)
_cell_measurement_reflns_used 7192
_cell_measurement_temperature 100.(2)
_cell_measurement_theta_max 27.4694
_cell_measurement_theta_min 2.3753
_cell_volume 999.80(6)
_computing_cell_refinement 'SAINT V8.34A (Bruker AXS Inc., 2013)'
_computing_data_collection
;
APEX2 v.2014.1-1 (Bruker AXS Inc., 2014)
;
_computing_data_reduction 'SAINT V8.34A (Bruker AXS Inc., 2013)'
_computing_molecular_graphics 'XP (Sheldrick, 2014)'
_computing_publication_material 'SHELXL-2014 (Sheldrick, 2014)'
_computing_structure_refinement 'SHELXL-2014 (Sheldrick, 2014)'
_computing_structure_solution 'SHELXL-2014 (Sheldrick, 2014)'
_diffrn_ambient_temperature 100.(2)
_diffrn_detector_area_resol_mean 10.4167
_diffrn_measured_fraction_theta_full 0.999
_diffrn_measured_fraction_theta_max 0.999
_diffrn_measurement_device_type 'Bruker D8 Venture PHOTON 100 CMOS'
_diffrn_measurement_method 'omega and phi scans'
_diffrn_radiation_monochromator 'MX mirror'
_diffrn_radiation_type 'Mo K\a'
_diffrn_radiation_wavelength 0.71073
_diffrn_reflns_av_R_equivalents 0.0468
_diffrn_reflns_av_unetI/netI 0.0256
_diffrn_reflns_limit_h_max 7
_diffrn_reflns_limit_h_min -7
_diffrn_reflns_limit_k_max 22
_diffrn_reflns_limit_k_min -21
_diffrn_reflns_limit_l_max 13
_diffrn_reflns_limit_l_min -12
_diffrn_reflns_number 17213
_diffrn_reflns_theta_full 27.53
_diffrn_reflns_theta_max 27.53
_diffrn_reflns_theta_min 2.38
_diffrn_source 'Mo ImS'
_diffrn_source_type 'micro focus tube'
_exptl_absorpt_coefficient_mu 0.135
_exptl_absorpt_correction_T_max 0.99
_exptl_absorpt_correction_T_min 0.97
_exptl_absorpt_correction_type multi-scan
_exptl_absorpt_process_details
;
Bruker AXS (2014). SADABS, Version 2014/5, Bruker AXS Inc., Madison, Wisconsin,
USA.
;
_exptl_crystal_colour red
_exptl_crystal_density_diffrn 1.234
_exptl_crystal_density_method 'not measured'
_exptl_crystal_description prism
_exptl_crystal_F_000 390
_exptl_crystal_size_max 0.216
_exptl_crystal_size_mid 0.212
_exptl_crystal_size_min 0.097
_refine_diff_density_max 0.311
_refine_diff_density_min -0.310
_refine_ls_extinction_method none
_refine_ls_goodness_of_fit_ref 1.061
_refine_ls_hydrogen_treatment mixed
_refine_ls_matrix_type full
_refine_ls_number_parameters 144
_refine_ls_number_reflns 2377
_refine_ls_number_restraints 0
_refine_ls_restrained_S_all 1.061
_refine_ls_R_factor_all 0.0476
_refine_ls_R_factor_gt 0.0385
_refine_ls_shift/su_max 0.001
_refine_ls_shift/su_mean 0.000
_refine_ls_structure_factor_coef Fsqd
_refine_ls_weighting_details 'w=1/[\s^2^(Fo^2^)+(0.0346P)^2^+0.6418P] where P=(Fo^2^+2Fc^2^)/3'
_refine_ls_weighting_scheme calc
_refine_ls_wR_factor_gt 0.0885
_refine_ls_wR_factor_ref 0.0930
_reflns_number_gt 2046
_reflns_number_total 2377
_reflns_threshold_expression 'I > 2\s(I)'
_cod_data_source_file c8cp03332c2.cif
_cod_data_source_block stu8144
_cod_depositor_comments 'Adding full bibliography for 7231447--7231450.cif.'
_cod_database_code 7231450

loop_
_space_group_symop_operation_xyz
'x, y, z'
'-x, y+1/2, -z'
'-x, -y, -z'
'x, -y-1/2, z'

loop_
_atom_site_type_symbol
_atom_site_label
_atom_site_fract_x
_atom_site_fract_y
_atom_site_fract_z
_atom_site_U_iso_or_equiv
_atom_site_adp_type
_atom_site_calc_flag
_atom_site_refinement_flags_adp
_atom_site_refinement_flags_occupancy
_atom_site_refinement_flags_posn
_atom_site_occupancy
Si Si1 1.43224(9) 0.75 0.99475(5) 0.01414(14) Uani d T P S 1
N N1 0.09865(18) 0.68135(6) 0.42115(12) 0.0137(2) Uani d . . . 1
N N2 0.31686(18) 0.67904(7) 0.49326(12) 0.0146(2) Uani d . . . 1
O O1 -0.2102(2) 0.75 0.31104(14) 0.0164(3) Uani d T P S 1
C C1 -0.0215(3) 0.75 0.37903(19) 0.0134(4) Uani d T P S 1
C C2 0.4071(3) 0.75 0.52525(19) 0.0130(4) Uani d T P S 1
C C3 0.6318(3) 0.75 0.60643(19) 0.0141(4) Uani d T P S 1
C C4 0.8167(3) 0.75 0.67689(19) 0.0137(4) Uani d T P S 1
C C5 1.0238(3) 0.75 0.76378(19) 0.0140(4) Uani d T P S 1
C C6 1.1999(3) 0.75 0.8448(2) 0.0156(4) Uani d T P S 1
C C7 1.2712(4) 0.75 1.1367(2) 0.0293(5) Uani d T P S 1
H H7A 1.374(5) 0.75 1.221(3) 0.041(8) Uiso d . P S 1
H H7B 1.181(4) 0.7024(13) 1.128(2) 0.058(7) Uiso d . . . 1
C C8 1.6055(3) 0.65919(9) 0.99170(16) 0.0257(3) Uani d . . . 1
H H8A 1.6855 0.661 0.9146 0.039 Uiso calc U . R 1
H H8B 1.5049 0.613 0.9838 0.039 Uiso calc U . R 1
H H8C 1.7176 0.6556 1.0751 0.039 Uiso calc U . R 1
C C11 0.0095(2) 0.60617(8) 0.36966(15) 0.0175(3) Uani d . . . 1
C C12 -0.1960(2) 0.57850(8) 0.39917(16) 0.0213(3) Uani d . . . 1
H H12 -0.2825 0.6096 0.4505 0.026 Uiso calc U . R 1
C C13 -0.2730(3) 0.50452(9) 0.35233(19) 0.0307(4) Uani d . . . 1
H H13 -0.4121 0.4843 0.3731 0.037 Uiso calc U . R 1
C C14 -0.1485(3) 0.46017(10) 0.2757(2) 0.0374(5) Uani d . . . 1
H H14 -0.2029 0.4098 0.2432 0.045 Uiso calc U . R 1
C C15 0.0552(3) 0.48880(11) 0.2460(2) 0.0376(5) Uani d . . . 1
H H15 0.1396 0.4582 0.1927 0.045 Uiso calc U . R 1
C C16 0.1370(3) 0.56230(10) 0.29395(17) 0.0273(4) Uani d . . . 1
H H16 0.2779 0.5819 0.275 0.033 Uiso calc U . R 1

loop_
_atom_site_aniso_label
_atom_site_aniso_U_11
_atom_site_aniso_U_22
_atom_site_aniso_U_33
_atom_site_aniso_U_12
_atom_site_aniso_U_13
_atom_site_aniso_U_23
Si1 0.0098(2) 0.0200(3) 0.0115(3) 0 -0.00124(19) 0
N1 0.0087(5) 0.0145(6) 0.0164(6) 0.0006(4) -0.0019(4) -0.0018(4)
N2 0.0085(5) 0.0187(6) 0.0155(6) 0.0015(4) -0.0014(4) -0.0006(4)
O1 0.0097(6) 0.0184(7) 0.0192(7) 0 -0.0029(5) 0
C1 0.0122(9) 0.0158(9) 0.0123(9) 0 0.0026(7) 0
C2 0.0096(8) 0.0188(9) 0.0106(9) 0 0.0014(7) 0
C3 0.0142(9) 0.0150(9) 0.0130(9) 0 0.0021(7) 0
C4 0.0139(9) 0.0148(9) 0.0125(9) 0 0.0028(7) 0
C5 0.0140(9) 0.0147(9) 0.0131(9) 0 0.0017(7) 0
C6 0.0154(9) 0.0171(9) 0.0139(9) 0 0.0015(7) 0
C7 0.0155(10) 0.0585(17) 0.0134(11) 0 0.0011(8) 0
C8 0.0226(8) 0.0253(8) 0.0263(8) 0.0061(6) -0.0038(6) -0.0001(6)
C11 0.0135(6) 0.0146(6) 0.0216(7) 0.0027(5) -0.0047(5) -0.0040(5)
C12 0.0148(7) 0.0148(7) 0.0318(9) 0.0022(5) -0.0032(6) -0.0006(6)
C13 0.0187(7) 0.0175(7) 0.0502(11) -0.0002(6) -0.0099(7) -0.0006(7)
C14 0.0319(9) 0.0181(8) 0.0530(12) 0.0045(7) -0.0180(8) -0.0136(8)
C15 0.0340(9) 0.0309(9) 0.0436(11) 0.0128(7) -0.0052(8) -0.0195(8)
C16 0.0201(7) 0.0279(8) 0.0320(9) 0.0063(6) -0.0005(6) -0.0101(7)

loop_
_atom_type_symbol
_atom_type_description
_atom_type_scat_dispersion_real
_atom_type_scat_dispersion_imag
_atom_type_scat_source
C C 0.0033 0.0016 'International Tables Vol C Tables 4.2.6.8 and 6.1.1.4'
H H 0.0000 0.0000 'International Tables Vol C Tables 4.2.6.8 and 6.1.1.4'
N N 0.0061 0.0033 'International Tables Vol C Tables 4.2.6.8 and 6.1.1.4'
O O 0.0106 0.0060 'International Tables Vol C Tables 4.2.6.8 and 6.1.1.4'
Si Si 0.0817 0.0704 'International Tables Vol C Tables 4.2.6.8 and 6.1.1.4'

loop_
_geom_angle_atom_site_label_1
_geom_angle_atom_site_label_2
_geom_angle_atom_site_label_3
_geom_angle_site_symmetry_1
_geom_angle_site_symmetry_3
_geom_angle
C8 Si1 C8 4_575 . 112.21(11)
C8 Si1 C7 4_575 . 111.98(6)
C8 Si1 C7 . . 111.98(6)
C8 Si1 C6 4_575 . 108.72(6)
C8 Si1 C6 . . 108.72(6)
C7 Si1 C6 . . 102.69(10)
N2 N1 C1 . . 124.91(11)
N2 N1 C11 . . 114.82(10)
C1 N1 C11 . . 119.49(11)
C2 N2 N1 . . 113.91(11)
O1 C1 N1 . . 123.29(8)
O1 C1 N1 . 4_575 123.29(8)
N1 C1 N1 . 4_575 113.42(16)
N2 C2 N2 4_575 . 128.87(17)
N2 C2 C3 4_575 . 115.56(8)
N2 C2 C3 . . 115.56(8)
C4 C3 C2 . . 178.4(2)
C3 C4 C5 . . 177.0(2)
C6 C5 C4 . . 177.0(2)
C5 C6 Si1 . . 168.56(17)
Si1 C7 H7A . . 110.6(17)
Si1 C7 H7B . . 106.5(14)
H7A C7 H7B . . 109.7(16)
Si1 C8 H8A . . 109.5
Si1 C8 H8B . . 109.5
H8A C8 H8B . . 109.5
Si1 C8 H8C . . 109.5
H8A C8 H8C . . 109.5
H8B C8 H8C . . 109.5
C16 C11 C12 . . 121.55(14)
C16 C11 N1 . . 118.21(13)
C12 C11 N1 . . 120.21(13)
C11 C12 C13 . . 118.82(15)
C11 C12 H12 . . 120.6
C13 C12 H12 . . 120.6
C14 C13 C12 . . 120.35(16)
C14 C13 H13 . . 119.8
C12 C13 H13 . . 119.8
C13 C14 C15 . . 120.20(15)
C13 C14 H14 . . 119.9
C15 C14 H14 . . 119.9
C14 C15 C16 . . 120.26(16)
C14 C15 H15 . . 119.9
C16 C15 H15 . . 119.9
C11 C16 C15 . . 118.80(16)
C11 C16 H16 . . 120.6
C15 C16 H16 . . 120.6

loop_
_geom_bond_atom_site_label_1
_geom_bond_atom_site_label_2
_geom_bond_site_symmetry_2
_geom_bond_distance
Si1 C8 4_575 1.8541(15)
Si1 C8 . 1.8541(15)
Si1 C7 . 1.856(2)
Si1 C6 . 1.862(2)
N1 N2 . 1.3715(15)
N1 C1 . 1.3919(15)
N1 C11 . 1.4417(17)
N2 C2 . 1.3332(14)
O1 C1 . 1.208(2)
C1 N1 4_575 1.3919(15)
C2 N2 4_575 1.3332(14)
C2 C3 . 1.439(3)
C3 C4 . 1.200(3)
C4 C5 . 1.380(3)
C5 C6 . 1.210(3)
C7 H7A . 0.96(3)
C7 H7B . 0.96(2)
C8 H8A . 0.98
C8 H8B . 0.98
C8 H8C . 0.98
C11 C16 . 1.382(2)
C11 C12 . 1.386(2)
C12 C13 . 1.389(2)
C12 H12 . 0.95
C13 C14 . 1.381(3)
C13 H13 . 0.95
C14 C15 . 1.382(3)
C14 H14 . 0.95
C15 C16 . 1.393(2)
C15 H15 . 0.95
C16 H16 . 0.95

loop_
_geom_torsion_atom_site_label_1
_geom_torsion_atom_site_label_2
_geom_torsion_atom_site_label_3
_geom_torsion_atom_site_label_4
_geom_torsion_site_symmetry_1
_geom_torsion_site_symmetry_4
_geom_torsion
C1 N1 N2 C2 . . 2.1(2)
C11 N1 N2 C2 . . 171.86(13)
N2 N1 C1 O1 . . 176.97(15)
C11 N1 C1 O1 . . 7.6(2)
N2 N1 C1 N1 . 4_575 -2.1(2)
C11 N1 C1 N1 . 4_575 -171.40(10)
N1 N2 C2 N2 . 4_575 -2.2(3)
N1 N2 C2 C3 . . 177.16(14)
C8 Si1 C6 C5 4_575 . -118.78(6)
C8 Si1 C6 C5 . . 118.78(6)
C7 Si1 C6 C5 . . 0.000(4)
N2 N1 C11 C16 . . -53.33(18)
C1 N1 C11 C16 . . 117.04(16)
N2 N1 C11 C12 . . 124.99(14)
C1 N1 C11 C12 . . -64.64(19)
C16 C11 C12 C13 . . 0.7(2)
N1 C11 C12 C13 . . -177.58(13)
C11 C12 C13 C14 . . -1.2(2)
C12 C13 C14 C15 . . 0.6(3)
C13 C14 C15 C16 . . 0.4(3)
C12 C11 C16 C15 . . 0.3(2)
N1 C11 C16 C15 . . 178.64(15)
C14 C15 C16 C11 . . -0.9(3)
